data_2212755
loop_
_publ_author_name
'Asani, Ernest M.'
'Khrustalev, Victor N.'
'Juarez, Ernesto'
'Martinez, Rodolfo A.'
'Timofeeva, Tatiana V.'

_publ_section_title
;
 <i>S</i>-Phenyl <i>N</i>,<i>N</i>'-dimethyl-^13^C~2~-thiooxamate: a
 by-product in the synthesis of ethyl
 <i>N</i>,<i>N</i>'-dimethyl-^13^C~2~-oxamate
;
_journal_issue 4
_journal_name_full 'Acta Crystallographica Section E'
_journal_page_first o1802
_journal_page_last o1804
_journal_paper_doi 10.1107/S1600536807011324
_journal_volume 63
_journal_year 2007
_chemical_formula_iupac 'C10 H11 N O2 S'
_chemical_formula_moiety 'C10 H11 N O2 S'
_chemical_formula_sum 'C10 H11 N O2 S'
_chemical_formula_weight 209.26
_chemical_name_systematic
;
S-Phenyl N,N'-dimethyl-^13^C~2~-thiooxamate
;
_space_group_IT_number 2
_symmetry_cell_setting triclinic
_symmetry_space_group_name_Hall '-P 1'
_symmetry_space_group_name_H-M 'P -1'
_atom_sites_solution_hydrogens geom
_atom_sites_solution_primary direct
_atom_sites_solution_secondary difmap
_audit_creation_method SHELXL-97
_cell_angle_alpha 73.332(4)
_cell_angle_beta 86.321(4)
_cell_angle_gamma 78.345(4)
_cell_formula_units_Z 2
_cell_length_a 5.8925(16)
_cell_length_b 7.950(2)
_cell_length_c 11.332(3)
_cell_measurement_reflns_used 3343
_cell_measurement_temperature 100(2)
_cell_measurement_theta_max 32.15
_cell_measurement_theta_min 2.73
_cell_volume 498.1(2)
_computing_cell_refinement 'SAINT-Plus (Bruker, 2001)'
_computing_data_collection 'APEX2 (Bruker, 2005)'
_computing_data_reduction SAINT-Plus
_computing_molecular_graphics SHELXTL
_computing_publication_material SHELXTL
_computing_structure_refinement SHELXTL
_computing_structure_solution 'SHELXTL (Sheldrick, 2001)'
_diffrn_ambient_temperature 100(2)
_diffrn_measured_fraction_theta_full 0.980
_diffrn_measured_fraction_theta_max 0.980
_diffrn_measurement_device_type 'Bruker SMART APEX II CCD area-detector'
_diffrn_measurement_method '\f and omega scans'
_diffrn_radiation_monochromator graphite
_diffrn_radiation_source 'fine-focus sealed tube'
_diffrn_radiation_type MoK\a
_diffrn_radiation_wavelength 0.71073
_diffrn_reflns_av_R_equivalents 0.0240
_diffrn_reflns_av_sigmaI/netI 0.0268
_diffrn_reflns_limit_h_max 7
_diffrn_reflns_limit_h_min -7
_diffrn_reflns_limit_k_max 10
_diffrn_reflns_limit_k_min -10
_diffrn_reflns_limit_l_max 14
_diffrn_reflns_limit_l_min -14
_diffrn_reflns_number 6584
_diffrn_reflns_theta_full 28.00
_diffrn_reflns_theta_max 28.00
_diffrn_reflns_theta_min 1.88
_diffrn_standards_decay_% 0
_diffrn_standards_number 0
_exptl_absorpt_coefficient_mu 0.297
_exptl_absorpt_correction_T_max 0.970
_exptl_absorpt_correction_T_min 0.920
_exptl_absorpt_correction_type multi-scan
_exptl_absorpt_process_details '(SADABS; Sheldrick, 2003)'
_exptl_crystal_colour colourless
_exptl_crystal_density_diffrn 1.395
_exptl_crystal_density_method 'not measured'
_exptl_crystal_description Plate
_exptl_crystal_F_000 220
_exptl_crystal_size_max 0.30
_exptl_crystal_size_mid 0.30
_exptl_crystal_size_min 0.10
_refine_diff_density_max 0.282
_refine_diff_density_min -0.170
_refine_ls_extinction_method none
_refine_ls_goodness_of_fit_ref 1.020
_refine_ls_hydrogen_treatment refall
_refine_ls_matrix_type full
_refine_ls_number_parameters 171
_refine_ls_number_reflns 2360
_refine_ls_number_restraints 0
_refine_ls_restrained_S_all 1.020
_refine_ls_R_factor_all 0.0370
_refine_ls_R_factor_gt 0.0286
_refine_ls_shift/su_max 0.020
_refine_ls_shift/su_mean 0.002
_refine_ls_structure_factor_coef Fsqd
_refine_ls_weighting_details 'calc w=1/[\s^2^(Fo^2^)+(0.04P)^2^+0.07P] where P=(Fo^2^+2Fc^2^)/3'
_refine_ls_weighting_scheme calc
_refine_ls_wR_factor_gt 0.0687
_refine_ls_wR_factor_ref 0.0729
_reflns_number_gt 2006
_reflns_number_total 2360
_reflns_threshold_expression I>2\s(I)
_cod_data_source_file at2236.cif
_cod_data_source_block 3
_cod_database_code 2212755
_cod_database_fobs_code 2212755

loop_
_symmetry_equiv_pos_as_xyz
'x, y, z'
'-x, -y, -z'

loop_
_atom_site_type_symbol
_atom_site_label
_atom_site_fract_x
_atom_site_fract_y
_atom_site_fract_z
_atom_site_U_iso_or_equiv
_atom_site_adp_type
_atom_site_calc_flag
_atom_site_occupancy
S S1 0.24596(5) 0.06140(4) 0.62909(3) 0.02373(10) Uani d 1
O O1 0.32567(17) -0.11553(11) 0.86458(8) 0.0285(2) Uani d 1
O O2 0.59622(16) 0.21488(13) 0.75023(10) 0.0342(2) Uani d 1
N N1 0.29235(17) 0.26549(12) 0.87831(9) 0.0194(2) Uani d 1
C C1 0.1360(2) -0.13507(15) 0.64018(10) 0.0190(2) Uani d 1
C C2 -0.0764(2) -0.15378(16) 0.69700(11) 0.0218(2) Uani d 1
H H2 -0.156(3) -0.060(2) 0.7251(16) 0.038(4) Uiso d 1
C C3 -0.1629(2) -0.30758(17) 0.70555(12) 0.0252(3) Uani d 1
H H3 -0.308(3) -0.317(2) 0.7446(15) 0.038(4) Uiso d 1
C C4 -0.0391(2) -0.43927(17) 0.65622(11) 0.0257(3) Uani d 1
H H4 -0.101(3) -0.545(2) 0.6633(14) 0.033(4) Uiso d 1
C C5 0.1709(2) -0.41762(16) 0.59712(12) 0.0250(3) Uani d 1
H H5 0.257(3) -0.508(2) 0.5635(15) 0.037(4) Uiso d 1
C C6 0.2606(2) -0.26525(17) 0.58865(11) 0.0228(2) Uani d 1
H H6 0.401(3) -0.252(2) 0.5503(15) 0.031(4) Uiso d 1
C C7 0.32671(19) 0.02062(15) 0.78370(11) 0.0188(2) Uani d 1
C C8 0.4155(2) 0.18000(15) 0.80300(11) 0.0202(2) Uani d 1
C C9 0.0745(2) 0.22520(19) 0.93659(13) 0.0275(3) Uani d 1
H H9A 0.099(3) 0.157(2) 1.0190(18) 0.046(5) Uiso d 1
H H9B -0.024(3) 0.339(2) 0.9314(16) 0.041(4) Uiso d 1
H H9C 0.005(3) 0.160(2) 0.8935(16) 0.040(4) Uiso d 1
C C10 0.3749(2) 0.40934(17) 0.90732(13) 0.0240(3) Uani d 1
H H10A 0.517(3) 0.411(2) 0.8802(17) 0.050(5) Uiso d 1
H H10B 0.277(3) 0.522(2) 0.8710(15) 0.035(4) Uiso d 1
H H10C 0.381(3) 0.384(2) 0.9966(16) 0.038(4) Uiso d 1

loop_
_atom_site_aniso_label
_atom_site_aniso_U_11
_atom_site_aniso_U_22
_atom_site_aniso_U_33
_atom_site_aniso_U_12
_atom_site_aniso_U_13
_atom_site_aniso_U_23
S1 0.03238(18) 0.02088(16) 0.01994(16) -0.01229(12) -0.00215(11) -0.00352(11)
O1 0.0413(5) 0.0206(4) 0.0247(5) -0.0100(4) -0.0068(4) -0.0041(3)
O2 0.0262(5) 0.0319(5) 0.0534(6) -0.0139(4) 0.0138(4) -0.0235(5)
N1 0.0213(5) 0.0170(5) 0.0227(5) -0.0067(4) -0.0010(4) -0.0076(4)
C1 0.0231(6) 0.0180(5) 0.0172(5) -0.0064(4) -0.0037(4) -0.0042(4)
C2 0.0220(6) 0.0215(6) 0.0230(6) -0.0031(5) -0.0019(5) -0.0081(5)
C3 0.0227(6) 0.0302(6) 0.0240(6) -0.0109(5) -0.0032(5) -0.0049(5)
C4 0.0344(7) 0.0211(6) 0.0231(6) -0.0092(5) -0.0108(5) -0.0034(5)
C5 0.0322(6) 0.0211(6) 0.0232(6) -0.0009(5) -0.0065(5) -0.0098(5)
C6 0.0226(6) 0.0268(6) 0.0203(6) -0.0048(5) -0.0007(5) -0.0086(5)
C7 0.0179(5) 0.0182(5) 0.0224(6) -0.0045(4) 0.0002(4) -0.0085(4)
C8 0.0188(5) 0.0176(5) 0.0254(6) -0.0043(4) -0.0016(4) -0.0073(4)
C9 0.0294(7) 0.0285(7) 0.0298(7) -0.0127(5) 0.0081(5) -0.0130(6)
C10 0.0270(7) 0.0207(6) 0.0296(7) -0.0086(5) -0.0031(5) -0.0121(5)

loop_
_atom_type_symbol
_atom_type_description
_atom_type_scat_dispersion_real
_atom_type_scat_dispersion_imag
_atom_type_scat_source
C C 0.0033 0.0016 'International Tables Vol C Tables 4.2.6.8 and 6.1.1.4'
H H 0.0000 0.0000 'International Tables Vol C Tables 4.2.6.8 and 6.1.1.4'
N N 0.0061 0.0033 'International Tables Vol C Tables 4.2.6.8 and 6.1.1.4'
O O 0.0106 0.0060 'International Tables Vol C Tables 4.2.6.8 and 6.1.1.4'
S S 0.1246 0.1234 'International Tables Vol C Tables 4.2.6.8 and 6.1.1.4'

loop_
_geom_angle_atom_site_label_1
_geom_angle_atom_site_label_2
_geom_angle_atom_site_label_3
_geom_angle
C7 S1 C1 100.18(5)
C8 N1 C10 119.72(10)
C8 N1 C9 124.49(10)
C10 N1 C9 115.79(10)
C2 C1 C6 120.91(11)
C2 C1 S1 119.37(9)
C6 C1 S1 119.70(9)
C1 C2 C3 119.40(11)
C1 C2 H2 117.2(10)
C3 C2 H2 123.3(10)
C4 C3 C2 120.25(12)
C4 C3 H3 121.9(10)
C2 C3 H3 117.9(10)
C3 C4 C5 119.95(11)
C3 C4 H4 119.3(9)
C5 C4 H4 120.8(9)
C4 C5 C6 120.48(12)
C4 C5 H5 120.3(10)
C6 C5 H5 119.2(10)
C1 C6 C5 118.98(12)
C1 C6 H6 120.9(10)
C5 C6 H6 120.1(10)
O1 C7 C8 122.52(10)
O1 C7 S1 126.02(9)
C8 C7 S1 111.37(8)
O2 C8 N1 125.58(11)
O2 C8 C7 117.54(10)
N1 C8 C7 116.85(10)
N1 C9 H9A 110.4(11)
N1 C9 H9B 105.5(10)
H9A C9 H9B 111.1(15)
N1 C9 H9C 110.8(10)
H9A C9 H9C 109.0(14)
H9B C9 H9C 110.0(14)
N1 C10 H10A 109.6(12)
N1 C10 H10B 110.5(10)
H10A C10 H10B 110.0(15)
N1 C10 H10C 108.5(9)
H10A C10 H10C 106.4(15)
H10B C10 H10C 111.7(13)

loop_
_geom_bond_atom_site_label_1
_geom_bond_atom_site_label_2
_geom_bond_distance
S1 C7 1.7663(13)
S1 C1 1.7781(12)
O1 C7 1.2019(14)
O2 C8 1.2289(15)
N1 C8 1.3308(15)
N1 C10 1.4538(14)
N1 C9 1.4567(16)
C1 C2 1.3856(17)
C1 C6 1.3914(17)
C2 C3 1.3935(17)
C2 H2 0.921(18)
C3 C4 1.3840(19)
C3 H3 0.942(17)
C4 C5 1.387(2)
C4 H4 0.965(16)
C5 C6 1.3932(17)
C5 H5 0.953(16)
C6 H6 0.918(16)
C7 C8 1.5392(15)
C9 H9A 0.940(19)
C9 H9B 0.961(17)
C9 H9C 0.964(17)
C10 H10A 0.88(2)
C10 H10B 0.958(17)
C10 H10C 0.975(18)

loop_
_geom_torsion_atom_site_label_1
_geom_torsion_atom_site_label_2
_geom_torsion_atom_site_label_3
_geom_torsion_atom_site_label_4
_geom_torsion
C7 S1 C1 C2 73.25(10)
C7 S1 C1 C6 -108.64(10)
C6 C1 C2 C3 1.81(18)
S1 C1 C2 C3 179.90(9)
C1 C2 C3 C4 -0.86(18)
C2 C3 C4 C5 -0.55(18)
C3 C4 C5 C6 1.04(18)
C2 C1 C6 C5 -1.32(18)
S1 C1 C6 C5 -179.40(9)
C4 C5 C6 C1 -0.12(18)
C1 S1 C7 O1 7.23(12)
C1 S1 C7 C8 -176.21(8)
C10 N1 C8 O2 -2.38(19)
C9 N1 C8 O2 177.89(12)
C10 N1 C8 C7 175.79(10)
C9 N1 C8 C7 -3.94(17)
O1 C7 C8 O2 111.20(14)
S1 C7 C8 O2 -65.49(13)
O1 C7 C8 N1 -67.12(15)
S1 C7 C8 N1 116.19(10)

loop_
_cod_related_entry_id
_cod_related_entry_database
_cod_related_entry_code
1 ChemSpider 21125086
